data_4029985
loop_
_publ_author_name
'Busacca, Carl A.'
'Milligan, John A.'
'Rattanangkool, Eakkaphon'
'Ramavarapu, Cyrus'
'Chen, Anji'
'Saha, Anjan K.'
'Li, Zhibin'
'Lee, Heewon'
'Geib, Steven J.'
'Wang, Guijun'
'Senanayake, Chris H.'
'Wipf, Peter'

_publ_section_title
;
 Synthesis of phosphaguanidines by hydrophosphination of carbodiimides
 with phosphine boranes.
;
_journal_issue 20
_journal_name_full 'The Journal of organic chemistry'
_journal_page_first 9878
_journal_page_last 9887
_journal_paper_doi 10.1021/jo501841s
_journal_volume 79
_journal_year 2014
_chemical_formula_moiety 'C25 H42 B N2 P'
_chemical_formula_sum 'C25 H42 B N2 P'
_chemical_formula_weight 412.39
_chemical_name_systematic
; 
 ? 
;
_space_group_IT_number 14
_symmetry_cell_setting monoclinic
_symmetry_space_group_name_Hall '-P 2ybc'
_symmetry_space_group_name_H-M 'P 1 21/c 1'
_atom_sites_solution_hydrogens geom
_atom_sites_solution_primary direct
_atom_sites_solution_secondary difmap
_audit_creation_method SHELXL-97
_cell_angle_alpha 90.00
_cell_angle_beta 97.149(2)
_cell_angle_gamma 90.00
_cell_formula_units_Z 4
_cell_length_a 13.7887(8)
_cell_length_b 11.9484(6)
_cell_length_c 15.2068(8)
_cell_measurement_reflns_used 9897
_cell_measurement_temperature 100(2)
_cell_measurement_theta_max 66.7094
_cell_measurement_theta_min 3.2302
_cell_volume 2485.9(2)
_computing_cell_refinement 'APEX2 (Bruker, 2013); SAINT (Bruker, 2012)'
_computing_data_collection 'GIS (Bruker)'
_computing_data_reduction 'SAINT (Bruker, 2012); XPREP (Sheldrick, 2013)'
_computing_molecular_graphics 'Jmol (Jmol.org, 2008)'
_computing_publication_material 'APEX2 (Bruker, 2013)'
_computing_structure_refinement 'SHELXL-97 (Sheldrick, 2008)'
_computing_structure_solution 'SHELXS-97 (Sheldrick, 2008)'
_diffrn_ambient_temperature 100(2)
_diffrn_measured_fraction_theta_full 0.969
_diffrn_measured_fraction_theta_max 0.969
_diffrn_measurement_device_type 'Bruker SMART X2S benchtop diffractometer'
_diffrn_measurement_method '\w scans'
_diffrn_radiation_monochromator 'doubly curved silicon crystal'
_diffrn_radiation_source 'microfocus sealed tube'
_diffrn_radiation_type CuK\a
_diffrn_radiation_wavelength 1.54178
_diffrn_reflns_av_R_equivalents 0.0235
_diffrn_reflns_av_sigmaI/netI 0.0217
_diffrn_reflns_limit_h_max 16
_diffrn_reflns_limit_h_min -16
_diffrn_reflns_limit_k_max 14
_diffrn_reflns_limit_k_min -14
_diffrn_reflns_limit_l_max 18
_diffrn_reflns_limit_l_min -18
_diffrn_reflns_number 18844
_diffrn_reflns_theta_full 67.02
_diffrn_reflns_theta_max 67.02
_diffrn_reflns_theta_min 3.23
_diffrn_source_type 'XOS X-beam'
_exptl_absorpt_coefficient_mu 1.053
_exptl_absorpt_correction_T_max 0.9020
_exptl_absorpt_correction_T_min 0.8250
_exptl_absorpt_correction_type multi-scan
_exptl_absorpt_process_details 'Sheldrick, G. M. (2012) SADABS. Bruker AXS Inc., Madison, Wisconsin, USA.'
_exptl_crystal_colour colourless
_exptl_crystal_density_diffrn 1.102
_exptl_crystal_density_method 'not measured'
_exptl_crystal_description cubic
_exptl_crystal_F_000 904
_exptl_crystal_size_max 0.20
_exptl_crystal_size_mid 0.10
_exptl_crystal_size_min 0.10
_refine_diff_density_max 0.380
_refine_diff_density_min -0.527
_refine_diff_density_rms 0.113
_refine_ls_extinction_method none
_refine_ls_goodness_of_fit_ref 1.403
_refine_ls_hydrogen_treatment constr
_refine_ls_matrix_type full
_refine_ls_number_parameters 263
_refine_ls_number_reflns 4293
_refine_ls_number_restraints 0
_refine_ls_restrained_S_all 1.403
_refine_ls_R_factor_all 0.0428
_refine_ls_R_factor_gt 0.0418
_refine_ls_shift/su_max 7.540
_refine_ls_shift/su_mean 0.796
_refine_ls_structure_factor_coef Fsqd
_refine_ls_weighting_details 'calc w=1/[\s^2^(Fo^2^)+(0.1000P)^2^+0.0000P] where P=(Fo^2^+2Fc^2^)/3'
_refine_ls_weighting_scheme calc
_refine_ls_wR_factor_gt 0.1473
_refine_ls_wR_factor_ref 0.1521
_reflns_number_gt 4133
_reflns_number_total 4293
_reflns_threshold_expression >2sigma(I)
_cod_data_source_file jo501841s_si_001.cif
_cod_data_source_block compound_5
_cod_depositor_comments
;
The following automatic conversions were performed:

'_symmetry_cell_setting' value 'Monoclinic' changed to 'monoclinic'
according to
/home/saulius/struct/COD-crude-data--automatic-downloads/rss-feeds/ACS/lib/dictionaries/cif_core.dic
dictionary named 'cif_core.dic' version 2.4.2 from 2011-04-26.

Automatic conversion script
Id: cif_fix_values 2281 2013-09-26 08:29:07Z andrius 

 Adding full bibliography for 4029984--4029987.cif.
;
_cod_original_sg_symbol_H-M P12(1)/c1
_cod_database_code 4029985

loop_
_symmetry_equiv_pos_as_xyz
'x, y, z'
'-x, y+1/2, -z+1/2'
'-x, -y, -z'
'x, -y-1/2, z-1/2'

loop_
_atom_site_label
_atom_site_type_symbol
_atom_site_fract_x
_atom_site_fract_y
_atom_site_fract_z
_atom_site_U_iso_or_equiv
_atom_site_adp_type
_atom_site_occupancy
_atom_site_symmetry_multiplicity
_atom_site_calc_flag
_atom_site_refinement_flags
P1 P 0.22761(2) 0.18432(2) 0.133244(19) 0.01185(17) Uani 1 1 d .
N1 N 0.15538(8) 0.39198(8) 0.11191(7) 0.0161(3) Uani 1 1 d .
H22 H 0.1109 0.3569 0.1383 0.019 Uiso 1 1 calc R
N2 N 0.29253(8) 0.34579(9) 0.03490(7) 0.0172(3) Uani 1 1 d .
C1 C 0.09647(10) 0.73624(10) 0.16794(9) 0.0197(3) Uani 1 1 d .
H1 H 0.0858 0.7223 0.2302 0.024 Uiso 1 1 calc R
H30 H 0.0869 0.8172 0.1558 0.024 Uiso 1 1 calc R
C2 C 0.02223(10) 0.66942(10) 0.10620(9) 0.0172(3) Uani 1 1 d .
H32 H 0.0276 0.6902 0.0440 0.021 Uiso 1 1 calc R
H31 H -0.0446 0.6882 0.1187 0.021 Uiso 1 1 calc R
C3 C 0.03925(9) 0.54371(10) 0.11827(8) 0.0148(3) Uani 1 1 d .
H25 H 0.0287 0.5217 0.1791 0.018 Uiso 1 1 calc R
H24 H -0.0082 0.5022 0.0761 0.018 Uiso 1 1 calc R
C4 C 0.14277(9) 0.51344(10) 0.10236(8) 0.0130(3) Uani 1 1 d .
H23 H 0.1519 0.5349 0.0403 0.016 Uiso 1 1 calc R
C5 C 0.22677(9) 0.32688(9) 0.08523(8) 0.0126(3) Uani 1 1 d .
C6 C 0.30084(9) 0.44558(9) -0.01396(8) 0.0140(3) Uani 1 1 d .
C7 C 0.23879(9) 0.46565(10) -0.09224(8) 0.0163(3) Uani 1 1 d .
H21 H 0.1870 0.4152 -0.1105 0.020 Uiso 1 1 calc R
C8 C 0.25269(10) 0.55929(11) -0.14342(8) 0.0183(3) Uani 1 1 d .
H20 H 0.2096 0.5732 -0.1960 0.022 Uiso 1 1 calc R
C9 C 0.32906(10) 0.63247(10) -0.11818(9) 0.0197(3) Uani 1 1 d .
H2 H 0.3382 0.6966 -0.1531 0.024 Uiso 1 1 calc R
C10 C 0.52690(10) 0.24814(12) 0.31245(9) 0.0247(3) Uani 1 1 d .
H42 H 0.5393 0.3216 0.2858 0.030 Uiso 1 1 calc R
H3 H 0.5815 0.2322 0.3594 0.030 Uiso 1 1 calc R
C11 C 0.43116(10) 0.25310(14) 0.35313(9) 0.0269(3) Uani 1 1 d .
H41 H 0.4338 0.3164 0.3953 0.032 Uiso 1 1 calc R
H40 H 0.4235 0.1833 0.3867 0.032 Uiso 1 1 calc R
C12 C 0.34232(10) 0.26761(11) 0.28246(8) 0.0203(3) Uani 1 1 d .
H39 H 0.3451 0.3421 0.2544 0.024 Uiso 1 1 calc R
H38 H 0.2816 0.2638 0.3109 0.024 Uiso 1 1 calc R
C13 C 0.34036(9) 0.17642(10) 0.21139(8) 0.0150(3) Uani 1 1 d .
H33 H 0.3381 0.1033 0.2430 0.018 Uiso 1 1 calc R
C14 C 0.24206(9) 0.09326(9) 0.03926(8) 0.0148(3) Uani 1 1 d .
H4 H 0.2946 0.1253 0.0070 0.018 Uiso 1 1 calc R
C15 C 0.14636(10) 0.09122(11) -0.02470(9) 0.0222(3) Uani 1 1 d .
H13 H 0.0928 0.0622 0.0066 0.027 Uiso 1 1 calc R
H14 H 0.1292 0.1683 -0.0448 0.027 Uiso 1 1 calc R
C16 C 0.15701(12) 0.01716(11) -0.10520(9) 0.0269(4) Uani 1 1 d .
H12 H 0.0935 0.0130 -0.1433 0.032 Uiso 1 1 calc R
H5 H 0.2052 0.0512 -0.1403 0.032 Uiso 1 1 calc R
C17 C 0.19030(11) -0.10054(11) -0.07711(9) 0.0252(3) Uani 1 1 d .
H6 H 0.1386 -0.1380 -0.0481 0.030 Uiso 1 1 calc R
H11 H 0.2009 -0.1447 -0.1302 0.030 Uiso 1 1 calc R
C18 C 0.28453(11) -0.09698(10) -0.01334(9) 0.0213(3) Uani 1 1 d .
H10 H 0.3375 -0.0649 -0.0439 0.026 Uiso 1 1 calc R
H9 H 0.3036 -0.1741 0.0054 0.026 Uiso 1 1 calc R
C19 C 0.27193(10) -0.02646(10) 0.06834(8) 0.0174(3) Uani 1 1 d .
H8 H 0.3341 -0.0247 0.1087 0.021 Uiso 1 1 calc R
H7 H 0.2210 -0.0600 0.1006 0.021 Uiso 1 1 calc R
C20 C 0.39217(10) 0.61129(10) -0.04135(9) 0.0193(3) Uani 1 1 d .
H19 H 0.4451 0.6607 -0.0242 0.023 Uiso 1 1 calc R
C21 C 0.37828(9) 0.51839(10) 0.01033(8) 0.0166(3) Uani 1 1 d .
H18 H 0.4219 0.5044 0.0626 0.020 Uiso 1 1 calc R
C22 C 0.20088(10) 0.70352(10) 0.15519(9) 0.0190(3) Uani 1 1 d .
H29 H 0.2473 0.7439 0.1990 0.023 Uiso 1 1 calc R
H28 H 0.2141 0.7262 0.0952 0.023 Uiso 1 1 calc R
C23 C 0.21728(9) 0.57736(10) 0.16639(8) 0.0148(3) Uani 1 1 d .
H27 H 0.2105 0.5554 0.2281 0.018 Uiso 1 1 calc R
H26 H 0.2843 0.5582 0.1545 0.018 Uiso 1 1 calc R
C24 C 0.43617(10) 0.17670(10) 0.16942(9) 0.0171(3) Uani 1 1 d .
H36 H 0.4344 0.1168 0.1242 0.021 Uiso 1 1 calc R
H37 H 0.4440 0.2494 0.1398 0.021 Uiso 1 1 calc R
C25 C 0.52251(10) 0.15750(12) 0.24150(9) 0.0213(3) Uani 1 1 d .
H34 H 0.5158 0.0833 0.2692 0.026 Uiso 1 1 calc R
H35 H 0.5842 0.1577 0.2144 0.026 Uiso 1 1 calc R
B1 B 0.11102(11) 0.15754(12) 0.18759(10) 0.0178(3) Uani 1 1 d .
H15 H 0.0535 0.1738 0.1449 0.027 Uiso 1 1 calc R
H16 H 0.1108 0.2061 0.2395 0.027 Uiso 1 1 calc R
H17 H 0.1093 0.0791 0.2061 0.027 Uiso 1 1 calc R

loop_
_atom_site_aniso_label
_atom_site_aniso_U_11
_atom_site_aniso_U_22
_atom_site_aniso_U_33
_atom_site_aniso_U_23
_atom_site_aniso_U_13
_atom_site_aniso_U_12
P1 0.0119(3) 0.0103(2) 0.0134(3) 0.00218(10) 0.00187(17) 0.00032(10)
N1 0.0159(6) 0.0116(5) 0.0223(6) 0.0020(4) 0.0090(5) 0.0005(4)
N2 0.0194(6) 0.0131(5) 0.0205(6) 0.0040(4) 0.0078(5) 0.0039(4)
C1 0.0207(7) 0.0125(6) 0.0267(7) -0.0029(5) 0.0058(5) 0.0021(5)
C2 0.0145(7) 0.0167(6) 0.0206(6) 0.0030(5) 0.0029(5) 0.0044(5)
C3 0.0142(6) 0.0141(6) 0.0161(6) -0.0007(5) 0.0023(5) 0.0010(5)
C4 0.0155(6) 0.0101(6) 0.0138(6) 0.0010(4) 0.0032(5) 0.0017(4)
C5 0.0144(6) 0.0096(6) 0.0133(6) -0.0003(4) 0.0004(5) 0.0004(4)
C6 0.0157(6) 0.0114(6) 0.0165(6) 0.0008(5) 0.0086(5) 0.0038(5)
C7 0.0154(6) 0.0150(6) 0.0191(6) -0.0023(5) 0.0042(5) 0.0001(5)
C8 0.0226(7) 0.0178(7) 0.0147(6) 0.0010(5) 0.0027(5) 0.0040(5)
C9 0.0277(7) 0.0132(6) 0.0199(7) 0.0039(5) 0.0095(6) 0.0006(5)
C10 0.0185(7) 0.0334(7) 0.0211(7) 0.0050(6) -0.0022(5) -0.0062(6)
C11 0.0219(8) 0.0401(8) 0.0181(7) 0.0001(6) -0.0002(6) -0.0062(6)
C12 0.0180(7) 0.0235(7) 0.0193(6) -0.0024(5) 0.0021(5) -0.0020(5)
C13 0.0137(7) 0.0147(6) 0.0163(7) 0.0043(4) 0.0013(5) -0.0002(5)
C14 0.0185(7) 0.0107(6) 0.0155(6) 0.0006(4) 0.0030(5) 0.0015(5)
C15 0.0261(8) 0.0175(6) 0.0212(7) -0.0018(5) -0.0048(6) 0.0054(5)
C16 0.0390(9) 0.0205(7) 0.0191(7) -0.0018(5) -0.0046(6) 0.0039(6)
C17 0.0385(9) 0.0161(7) 0.0202(7) -0.0043(5) 0.0010(6) -0.0013(6)
C18 0.0289(8) 0.0126(6) 0.0232(7) 0.0005(5) 0.0066(6) 0.0032(5)
C19 0.0209(7) 0.0116(6) 0.0193(6) 0.0020(5) 0.0010(5) 0.0016(5)
C20 0.0201(7) 0.0155(6) 0.0229(7) -0.0026(5) 0.0057(5) -0.0039(5)
C21 0.0162(7) 0.0182(6) 0.0156(6) -0.0007(5) 0.0027(5) 0.0029(5)
C22 0.0184(7) 0.0136(6) 0.0252(7) -0.0030(5) 0.0038(6) -0.0017(5)
C23 0.0137(6) 0.0153(6) 0.0155(6) -0.0004(5) 0.0022(5) 0.0013(5)
C24 0.0141(7) 0.0174(6) 0.0200(7) 0.0022(4) 0.0028(6) -0.0006(5)
C25 0.0129(7) 0.0230(6) 0.0278(7) 0.0075(5) 0.0013(6) -0.0004(5)
B1 0.0149(7) 0.0198(7) 0.0188(7) 0.0052(6) 0.0027(6) -0.0005(6)

loop_
_atom_type_symbol
_atom_type_description
_atom_type_scat_dispersion_real
_atom_type_scat_dispersion_imag
_atom_type_scat_source
C C 0.0181 0.0091 'International Tables Vol C Tables 4.2.6.8 and 6.1.1.4'
H H 0.0000 0.0000 'International Tables Vol C Tables 4.2.6.8 and 6.1.1.4'
N N 0.0311 0.0180 'International Tables Vol C Tables 4.2.6.8 and 6.1.1.4'
B B 0.0090 0.0039 'International Tables Vol C Tables 4.2.6.8 and 6.1.1.4'
P P 0.2955 0.4335 'International Tables Vol C Tables 4.2.6.8 and 6.1.1.4'

loop_
_geom_angle_atom_site_label_1
_geom_angle_atom_site_label_2
_geom_angle_atom_site_label_3
_geom_angle
C14 P1 C13 108.02(6)
C14 P1 C5 103.61(5)
C13 P1 C5 105.38(5)
C14 P1 B1 114.54(6)
C13 P1 B1 113.49(6)
C5 P1 B1 110.96(6)
C5 N1 C4 128.29(10)
C5 N1 H22 115.9
C4 N1 H22 115.8
C5 N2 C6 124.94(11)
C2 C1 C22 111.02(10)
C2 C1 H1 109.4
C22 C1 H1 109.5
C2 C1 H30 109.4
C22 C1 H30 109.4
H1 C1 H30 108.0
C1 C2 C3 111.06(10)
C1 C2 H32 109.4
C3 C2 H32 109.4
C1 C2 H31 109.4
C3 C2 H31 109.5
H32 C2 H31 108.0
C4 C3 C2 110.36(10)
C4 C3 H25 109.6
C2 C3 H25 109.6
C4 C3 H24 109.6
C2 C3 H24 109.5
H25 C3 H24 108.1
N1 C4 C3 108.76(10)
N1 C4 C23 111.66(10)
C3 C4 C23 110.46(10)
N1 C4 H23 108.6
C3 C4 H23 108.6
C23 C4 H23 108.6
N2 C5 N1 132.36(11)
N2 C5 P1 115.38(9)
N1 C5 P1 112.25(9)
C21 C6 C7 119.16(11)
C21 C6 N2 119.77(11)
C7 C6 N2 120.67(11)
C8 C7 C6 120.18(12)
C8 C7 H21 119.9
C6 C7 H21 120.0
C9 C8 C7 120.39(12)
C9 C8 H20 119.8
C7 C8 H20 119.8
C8 C9 C20 119.50(11)
C8 C9 H2 120.3
C20 C9 H2 120.2
C25 C10 C11 110.74(11)
C25 C10 H42 109.5
C11 C10 H42 109.5
C25 C10 H3 109.5
C11 C10 H3 109.5
H42 C10 H3 108.1
C10 C11 C12 112.05(11)
C10 C11 H41 109.2
C12 C11 H41 109.3
C10 C11 H40 109.2
C12 C11 H40 109.1
H41 C11 H40 107.9
C11 C12 C13 110.84(11)
C11 C12 H39 109.4
C13 C12 H39 109.5
C11 C12 H38 109.5
C13 C12 H38 109.5
H39 C12 H38 108.1
C12 C13 C24 110.52(10)
C12 C13 P1 111.02(8)
C24 C13 P1 115.66(9)
C12 C13 H33 106.3
C24 C13 H33 106.3
P1 C13 H33 106.3
C15 C14 C19 110.17(10)
C15 C14 P1 109.60(9)
C19 C14 P1 112.36(8)
C15 C14 H4 108.2
C19 C14 H4 108.2
P1 C14 H4 108.2
C16 C15 C14 110.74(11)
C16 C15 H13 109.5
C14 C15 H13 109.5
C16 C15 H14 109.5
C14 C15 H14 109.5
H13 C15 H14 108.0
C17 C16 C15 111.38(11)
C17 C16 H12 109.3
C15 C16 H12 109.2
C17 C16 H5 109.5
C15 C16 H5 109.4
H12 C16 H5 108.0
C18 C17 C16 110.87(11)
C18 C17 H6 109.5
C16 C17 H6 109.6
C18 C17 H11 109.4
C16 C17 H11 109.4
H6 C17 H11 108.0
C17 C18 C19 111.03(11)
C17 C18 H10 109.5
C19 C18 H10 109.5
C17 C18 H9 109.4
C19 C18 H9 109.3
H10 C18 H9 108.0
C18 C19 C14 109.42(10)
C18 C19 H8 109.8
C14 C19 H8 109.7
C18 C19 H7 109.8
C14 C19 H7 109.9
H8 C19 H7 108.2
C21 C20 C9 120.38(12)
C21 C20 H19 119.8
C9 C20 H19 119.8
C20 C21 C6 120.37(11)
C20 C21 H18 119.8
C6 C21 H18 119.9
C1 C22 C23 111.50(11)
C1 C22 H29 109.3
C23 C22 H29 109.3
C1 C22 H28 109.4
C23 C22 H28 109.3
H29 C22 H28 108.0
C22 C23 C4 110.04(10)
C22 C23 H27 109.6
C4 C23 H27 109.6
C22 C23 H26 109.7
C4 C23 H26 109.7
H27 C23 H26 108.2
C25 C24 C13 109.53(10)
C25 C24 H36 109.7
C13 C24 H36 109.9
C25 C24 H37 109.8
C13 C24 H37 109.8
H36 C24 H37 108.2
C10 C25 C24 111.03(11)
C10 C25 H34 109.4
C24 C25 H34 109.4
C10 C25 H35 109.4
C24 C25 H35 109.5
H34 C25 H35 108.0
P1 B1 H15 109.5
P1 B1 H16 109.5
H15 B1 H16 109.5
P1 B1 H17 109.5
H15 B1 H17 109.5
H16 B1 H17 109.5

loop_
_geom_bond_atom_site_label_1
_geom_bond_atom_site_label_2
_geom_bond_distance
P1 C14 1.8267(12)
P1 C13 1.8380(13)
P1 C5 1.8527(12)
P1 B1 1.9237(15)
N1 C5 1.3557(16)
N1 C4 1.4667(14)
N1 H22 0.8800
N2 C5 1.2774(17)
N2 C6 1.4171(15)
C1 C2 1.5257(18)
C1 C22 1.5274(19)
C1 H1 0.9900
C1 H30 0.9900
C2 C3 1.5278(16)
C2 H32 0.9900
C2 H31 0.9900
C3 C4 1.5207(17)
C3 H25 0.9900
C3 H24 0.9900
C4 C23 1.5291(17)
C4 H23 1.0000
C6 C21 1.3911(18)
C6 C7 1.3976(18)
C7 C8 1.3897(18)
C7 H21 0.9500
C8 C9 1.3857(19)
C8 H20 0.9500
C9 C20 1.3903(19)
C9 H2 0.9500
C10 C25 1.525(2)
C10 C11 1.527(2)
C10 H42 0.9900
C10 H3 0.9900
C11 C12 1.5356(18)
C11 H41 0.9900
C11 H40 0.9900
C12 C13 1.5325(17)
C12 H39 0.9900
C12 H38 0.9900
C13 C24 1.5371(19)
C13 H33 1.0000
C14 C15 1.5391(17)
C14 C19 1.5381(15)
C14 H4 1.0000
C15 C16 1.5323(19)
C15 H13 0.9900
C15 H14 0.9900
C16 C17 1.5238(18)
C16 H12 0.9900
C16 H5 0.9900
C17 C18 1.522(2)
C17 H6 0.9900
C17 H11 0.9900
C18 C19 1.5286(18)
C18 H10 0.9900
C18 H9 0.9900
C19 H8 0.9900
C19 H7 0.9900
C20 C21 1.3871(18)
C20 H19 0.9500
C21 H18 0.9500
C22 C23 1.5306(16)
C22 H29 0.9900
C22 H28 0.9900
C23 H27 0.9900
C23 H26 0.9900
C24 C25 1.5319(18)
C24 H36 0.9900
C24 H37 0.9900
C25 H34 0.9900
C25 H35 0.9900
B1 H15 0.9800
B1 H16 0.9800
B1 H17 0.9800

loop_
_geom_torsion_atom_site_label_1
_geom_torsion_atom_site_label_2
_geom_torsion_atom_site_label_3
_geom_torsion_atom_site_label_4
_geom_torsion
C22 C1 C2 C3 55.10(14)
C1 C2 C3 C4 -57.21(14)
C5 N1 C4 C3 164.33(11)
C5 N1 C4 C23 -73.52(15)
C2 C3 C4 N1 -178.33(10)
C2 C3 C4 C23 58.79(13)
C6 N2 C5 N1 -5.8(2)
C6 N2 C5 P1 174.98(9)
C4 N1 C5 N2 -11.9(2)
C4 N1 C5 P1 167.39(10)
C14 P1 C5 N2 -45.19(11)
C13 P1 C5 N2 68.19(11)
B1 P1 C5 N2 -168.58(10)
C14 P1 C5 N1 135.42(9)
C13 P1 C5 N1 -111.20(9)
B1 P1 C5 N1 12.03(11)
C5 N2 C6 C21 110.22(14)
C5 N2 C6 C7 -77.17(17)
C21 C6 C7 C8 -2.07(18)
N2 C6 C7 C8 -174.73(11)
C6 C7 C8 C9 1.10(19)
C7 C8 C9 C20 0.32(19)
C25 C10 C11 C12 -54.29(15)
C10 C11 C12 C13 54.22(16)
C11 C12 C13 C24 -56.28(14)
C11 C12 C13 P1 173.99(9)
C14 P1 C13 C12 168.60(8)
C5 P1 C13 C12 58.35(10)
B1 P1 C13 C12 -63.25(10)
C14 P1 C13 C24 41.64(10)
C5 P1 C13 C24 -68.61(10)
B1 P1 C13 C24 169.78(9)
C13 P1 C14 C15 176.10(8)
C5 P1 C14 C15 -72.44(10)
B1 P1 C14 C15 48.56(11)
C13 P1 C14 C19 53.27(10)
C5 P1 C14 C19 164.72(9)
B1 P1 C14 C19 -74.27(11)
C19 C14 C15 C16 -56.98(15)
P1 C14 C15 C16 178.90(9)
C14 C15 C16 C17 55.26(16)
C15 C16 C17 C18 -55.26(17)
C16 C17 C18 C19 57.43(15)
C17 C18 C19 C14 -59.01(14)
C15 C14 C19 C18 58.56(14)
P1 C14 C19 C18 -178.93(9)
C8 C9 C20 C21 -0.76(19)
C9 C20 C21 C6 -0.24(19)
C7 C6 C21 C20 1.64(18)
N2 C6 C21 C20 174.37(11)
C2 C1 C22 C23 -54.86(14)
C1 C22 C23 C4 56.20(14)
N1 C4 C23 C22 -179.29(10)
C3 C4 C23 C22 -58.12(13)
C12 C13 C24 C25 58.65(13)
P1 C13 C24 C25 -174.13(8)
C11 C10 C25 C24 56.88(14)
C13 C24 C25 C10 -59.10(13)
